data_7010589
loop_
_publ_author_name
'Anderson, Kirsty M.'
'Connelly, Neil G.'
'Goodwin, Nicholas J.'
'Lewis, Gareth R.'
'Moreno, Maria Teresa'
'Orpen, A. Guy'
'Wood, Andrew J.'

_publ_section_title
;
 Cyanide-bridged complexes with Sn(II)Mn(I), Sn(II)Mn(II), Sn(IV)Mn(I)
 and Sn(IV)Mn(II) oxidation states&#x200A;&#x2020;
;
_journal_issue 9
_journal_name_full 'Journal of the Chemical Society, Dalton Transactions'
_journal_page_first 1421
_journal_paper_doi 10.1039/b100721l
_journal_year 2001
_chemical_formula_sum 'C52 H44 Cl2 Mn N O P4 Sn'
_chemical_formula_weight 1067.29
_chemical_name_systematic
; 

? 

;
_space_group_IT_number 2
_symmetry_cell_setting triclinic
_symmetry_space_group_name_Hall '-P 1'
_symmetry_space_group_name_H-M 'P -1'
_atom_sites_solution_hydrogens geom
_atom_sites_solution_primary direct
_atom_sites_solution_secondary difmap
_audit_creation_method SHELXL-97
_cell_angle_alpha 91.10(2)
_cell_angle_beta 93.75(3)
_cell_angle_gamma 96.05(3)
_cell_formula_units_Z 4
_cell_length_a 13.344(5)
_cell_length_b 18.923(6)
_cell_length_c 19.166(4)
_cell_measurement_reflns_used 456
_cell_measurement_temperature 173(2)
_cell_volume 4801(3)
_computing_cell_refinement 'Bruker SMART'
_computing_data_collection 'Bruker SMART'
_computing_data_reduction 'Bruker SHELXTL'
_computing_molecular_graphics 'Bruker SHELXTL'
_computing_publication_material 'Bruker SHELXTL'
_computing_structure_refinement 'SHELXL-97 (Sheldrick, 1997)'
_computing_structure_solution 'SHELXS-97 (Sheldrick, 1990)'
_diffrn_ambient_temperature 173(2)
_diffrn_measured_fraction_theta_full 0.992
_diffrn_measured_fraction_theta_max 0.992
_diffrn_measurement_device_type 'Siemens CCD area detector'
_diffrn_measurement_method '\w rotation with narrow frames'
_diffrn_radiation_monochromator graphite
_diffrn_radiation_source 'fine-focus sealed tube'
_diffrn_radiation_type MoK\a
_diffrn_radiation_wavelength 0.71073
_diffrn_reflns_av_R_equivalents 0.0421
_diffrn_reflns_av_sigmaI/netI 0.0624
_diffrn_reflns_limit_h_max 15
_diffrn_reflns_limit_h_min -15
_diffrn_reflns_limit_k_max 22
_diffrn_reflns_limit_k_min -22
_diffrn_reflns_limit_l_max 22
_diffrn_reflns_limit_l_min -22
_diffrn_reflns_number 41179
_diffrn_reflns_theta_full 25.00
_diffrn_reflns_theta_max 25.00
_diffrn_reflns_theta_min 1.50
_diffrn_standards_decay_% 0
_exptl_absorpt_coefficient_mu 1.067
_exptl_absorpt_correction_T_max 1.000000
_exptl_absorpt_correction_T_min 0.754961
_exptl_absorpt_correction_type multi-scan
_exptl_absorpt_process_details 'SADABS (Sheldrick, 1996)'
_exptl_crystal_colour red
_exptl_crystal_density_diffrn 1.477
_exptl_crystal_density_meas ?
_exptl_crystal_density_method .
_exptl_crystal_description block
_exptl_crystal_F_000 2160
_exptl_crystal_size_max 0.3
_exptl_crystal_size_mid 0.3
_exptl_crystal_size_min 0.2
_refine_diff_density_max 0.772
_refine_diff_density_min -0.754
_refine_diff_density_rms 0.077
_refine_ls_extinction_method none
_refine_ls_goodness_of_fit_ref 0.896
_refine_ls_hydrogen_treatment mixed
_refine_ls_matrix_type full
_refine_ls_number_parameters 1117
_refine_ls_number_reflns 16786
_refine_ls_number_restraints 0
_refine_ls_restrained_S_all 0.896
_refine_ls_R_factor_all 0.0515
_refine_ls_R_factor_gt 0.0322
_refine_ls_shift/su_max 0.002
_refine_ls_shift/su_mean 0.000
_refine_ls_structure_factor_coef Fsqd
_refine_ls_weighting_details 'calc w=1/[\s^2^(Fo^2^)+(0.0303P)^2^+0.0000P] where P=(Fo^2^+2Fc^2^)/3'
_refine_ls_weighting_scheme calc
_refine_ls_wR_factor_gt 0.0691
_refine_ls_wR_factor_ref 0.0736
_reflns_number_gt 12070
_reflns_number_total 16786
_reflns_threshold_expression >2sigma(I)
_cod_data_source_file b100721l.txt
_cod_data_source_block 5
_cod_depositor_comments
;
The following automatic conversions were performed:
'_symmetry_cell_setting' value 'Triclinic' changed to 'triclinic'
according to '/home/saulius/struct/CIF-dictionaries/cif_core.dic'
dictionary named 'cif_core.dic' version 2.4.1 from 2010-06-29.

Automatic conversion script
Id: cif_fix_enum 1527 2010-12-29 10:47:43Z saulius 
;
_cod_original_sg_symbol_H-M P-1
_cod_database_code 7010589

loop_
_symmetry_equiv_pos_as_xyz
'x, y, z'
'-x, -y, -z'

loop_
_atom_site_label
_atom_site_type_symbol
_atom_site_fract_x
_atom_site_fract_y
_atom_site_fract_z
_atom_site_U_iso_or_equiv
_atom_site_adp_type
_atom_site_occupancy
_atom_site_symmetry_multiplicity
_atom_site_calc_flag
_atom_site_refinement_flags
_atom_site_disorder_assembly
_atom_site_disorder_group
Sn1 Sn 0.696693(18) 0.239339(14) 0.844346(11) 0.03650(7) Uani 1 1 d . . .
Cl1 Cl 0.77940(7) 0.13350(6) 0.87797(5) 0.0521(3) Uani 1 1 d . . .
Cl2 Cl 0.82947(7) 0.32755(6) 0.89842(5) 0.0564(3) Uani 1 1 d . . .
Mn1 Mn 0.44663(3) 0.24587(2) 1.04297(2) 0.01757(10) Uani 1 1 d . . .
N1 N 0.61736(19) 0.23412(14) 0.94170(13) 0.0282(6) Uani 1 1 d . . .
P1 P 0.54020(6) 0.33025(4) 1.11224(4) 0.01951(18) Uani 1 1 d . . .
P2 P 0.41058(6) 0.35221(4) 1.00010(4) 0.01970(18) Uani 1 1 d . . .
P3 P 0.36372(6) 0.15862(4) 0.97127(4) 0.02005(18) Uani 1 1 d . . .
P4 P 0.48200(6) 0.14110(4) 1.09117(4) 0.01986(18) Uani 1 1 d . . .
O1 O 0.26856(16) 0.25192(12) 1.12716(11) 0.0339(6) Uani 1 1 d . . .
C1 C 0.5551(2) 0.23942(15) 0.98053(14) 0.0205(7) Uani 1 1 d . . .
C2 C 0.3394(2) 0.24933(15) 1.09542(15) 0.0217(7) Uani 1 1 d . . .
C3 C 0.4831(2) 0.40615(15) 1.07190(15) 0.0243(7) Uani 1 1 d . . .
H3A H 0.4400 0.4283 1.1027 0.029 Uiso 1 1 calc R . .
H3B H 0.5330 0.4416 1.0551 0.029 Uiso 1 1 calc R . .
C4 C 0.6768(2) 0.35566(16) 1.11290(15) 0.0243(7) Uani 1 1 d . . .
C5 C 0.7163(2) 0.42074(17) 1.14304(16) 0.0338(8) Uani 1 1 d . . .
H5A H 0.6729 0.4511 1.1605 0.041 Uiso 1 1 calc R . .
C6 C 0.8193(3) 0.4411(2) 1.14759(19) 0.0485(10) Uani 1 1 d . . .
H6A H 0.8446 0.4848 1.1683 0.058 Uiso 1 1 calc R . .
C7 C 0.8848(3) 0.3967(2) 1.12147(19) 0.0502(11) Uani 1 1 d . . .
H7A H 0.9540 0.4103 1.1249 0.060 Uiso 1 1 calc R . .
C8 C 0.8469(3) 0.3325(2) 1.09044(18) 0.0453(10) Uani 1 1 d . . .
H8A H 0.8907 0.3031 1.0719 0.054 Uiso 1 1 calc R . .
C9 C 0.7429(2) 0.31101(19) 1.08646(16) 0.0348(8) Uani 1 1 d . . .
H9A H 0.7180 0.2671 1.0663 0.042 Uiso 1 1 calc R . .
C10 C 0.5211(2) 0.33465(15) 1.20586(14) 0.0228(7) Uani 1 1 d . . .
C11 C 0.5919(3) 0.30824(17) 1.25227(16) 0.0330(8) Uani 1 1 d . . .
H11A H 0.6522 0.2956 1.2366 0.040 Uiso 1 1 calc R . .
C12 C 0.5719(3) 0.30085(19) 1.32246(17) 0.0429(10) Uani 1 1 d . . .
H12A H 0.6194 0.2835 1.3535 0.051 Uiso 1 1 calc R . .
C13 C 0.4826(3) 0.31897(19) 1.34648(18) 0.0470(10) Uani 1 1 d . . .
H13A H 0.4692 0.3125 1.3931 0.056 Uiso 1 1 calc R . .
C14 C 0.4136(3) 0.34661(18) 1.30127(18) 0.0417(9) Uani 1 1 d . . .
H14A H 0.3542 0.3601 1.3177 0.050 Uiso 1 1 calc R . .
C15 C 0.4318(2) 0.35459(17) 1.23102(16) 0.0320(8) Uani 1 1 d . . .
H15A H 0.3845 0.3732 1.2008 0.038 Uiso 1 1 calc R . .
C16 C 0.4599(2) 0.39002(15) 0.91995(15) 0.0235(7) Uani 1 1 d . . .
C17 C 0.3962(3) 0.40723(16) 0.86370(15) 0.0321(8) Uani 1 1 d . . .
H17A H 0.3266 0.4019 0.8667 0.038 Uiso 1 1 calc R . .
C18 C 0.4382(3) 0.43280(18) 0.80209(17) 0.0433(10) Uani 1 1 d . . .
H18A H 0.3958 0.4444 0.7645 0.052 Uiso 1 1 calc R . .
C19 C 0.5413(3) 0.44068(18) 0.79703(18) 0.0460(10) Uani 1 1 d . . .
H19A H 0.5681 0.4583 0.7565 0.055 Uiso 1 1 calc R . .
C20 C 0.6044(3) 0.42258(17) 0.85162(18) 0.0402(9) Uani 1 1 d . . .
H20A H 0.6739 0.4272 0.8478 0.048 Uiso 1 1 calc R . .
C21 C 0.5643(3) 0.39724(16) 0.91288(16) 0.0304(8) Uani 1 1 d . . .
H21A H 0.6076 0.3849 0.9496 0.037 Uiso 1 1 calc R . .
C22 C 0.2829(2) 0.37926(16) 0.99850(14) 0.0221(7) Uani 1 1 d . . .
C23 C 0.2659(2) 0.44935(17) 1.01196(16) 0.0320(8) Uani 1 1 d . . .
H23A H 0.3206 0.4837 1.0213 0.038 Uiso 1 1 calc R . .
C24 C 0.1688(3) 0.46868(19) 1.01168(18) 0.0416(9) Uani 1 1 d . . .
H24A H 0.1585 0.5155 1.0220 0.050 Uiso 1 1 calc R . .
C25 C 0.0869(3) 0.4185(2) 0.99610(18) 0.0410(9) Uani 1 1 d . . .
H25A H 0.0217 0.4317 0.9948 0.049 Uiso 1 1 calc R . .
C26 C 0.1021(2) 0.3493(2) 0.98262(17) 0.0386(9) Uani 1 1 d . . .
H26A H 0.0469 0.3155 0.9727 0.046 Uiso 1 1 calc R . .
C27 C 0.2000(2) 0.32900(18) 0.98359(15) 0.0309(8) Uani 1 1 d . . .
H27A H 0.2097 0.2819 0.9743 0.037 Uiso 1 1 calc R . .
C28 C 0.4240(2) 0.08598(15) 1.01564(14) 0.0233(7) Uani 1 1 d . . .
H28A H 0.3751 0.0480 1.0291 0.028 Uiso 1 1 calc R . .
H28B H 0.4737 0.0668 0.9880 0.028 Uiso 1 1 calc R . .
C29 C 0.3880(2) 0.15082(16) 0.87842(14) 0.0218(7) Uani 1 1 d . . .
C30 C 0.3956(2) 0.21122(18) 0.83851(16) 0.0341(8) Uani 1 1 d . . .
H30A H 0.3859 0.2549 0.8586 0.041 Uiso 1 1 calc R . .
C31 C 0.4177(3) 0.2071(2) 0.76877(17) 0.0438(10) Uani 1 1 d . . .
H31A H 0.4230 0.2480 0.7425 0.053 Uiso 1 1 calc R . .
C32 C 0.4317(3) 0.1426(2) 0.73857(17) 0.0415(9) Uani 1 1 d . . .
H32A H 0.4469 0.1398 0.6920 0.050 Uiso 1 1 calc R . .
C33 C 0.4232(3) 0.08233(19) 0.77773(16) 0.0398(9) Uani 1 1 d . . .
H33A H 0.4328 0.0388 0.7574 0.048 Uiso 1 1 calc R . .
C34 C 0.4004(2) 0.08573(17) 0.84710(16) 0.0312(8) Uani 1 1 d . . .
H34A H 0.3934 0.0445 0.8727 0.037 Uiso 1 1 calc R . .
C35 C 0.2276(2) 0.13239(16) 0.97102(15) 0.0252(7) Uani 1 1 d . . .
C36 C 0.1859(3) 0.10122(18) 1.02927(17) 0.0357(8) Uani 1 1 d . . .
H36A H 0.2277 0.0911 1.0677 0.043 Uiso 1 1 calc R . .
C37 C 0.0822(3) 0.0853(2) 1.0299(2) 0.0548(11) Uani 1 1 d . . .
H37A H 0.0547 0.0637 1.0686 0.066 Uiso 1 1 calc R . .
C38 C 0.0197(3) 0.1012(2) 0.9736(2) 0.0610(12) Uani 1 1 d . . .
H38A H -0.0499 0.0907 0.9745 0.073 Uiso 1 1 calc R . .
C39 C 0.0600(3) 0.1328(2) 0.91581(19) 0.0489(10) Uani 1 1 d . . .
H39A H 0.0177 0.1441 0.8781 0.059 Uiso 1 1 calc R . .
C40 C 0.1634(2) 0.14750(18) 0.91434(17) 0.0357(8) Uani 1 1 d . . .
H40A H 0.1905 0.1678 0.8750 0.043 Uiso 1 1 calc R . .
C41 C 0.6089(2) 0.11185(15) 1.10718(15) 0.0221(7) Uani 1 1 d . . .
C42 C 0.6666(2) 0.09754(16) 1.05085(16) 0.0267(7) Uani 1 1 d . . .
H42A H 0.6412 0.1041 1.0053 0.032 Uiso 1 1 calc R . .
C43 C 0.7605(2) 0.07388(17) 1.06235(17) 0.0337(8) Uani 1 1 d . . .
H43A H 0.7973 0.0635 1.0245 0.040 Uiso 1 1 calc R . .
C44 C 0.8003(3) 0.06549(19) 1.12969(19) 0.0417(9) Uani 1 1 d . . .
H44A H 0.8631 0.0489 1.1373 0.050 Uiso 1 1 calc R . .
C45 C 0.7459(3) 0.08199(18) 1.18584(18) 0.0396(9) Uani 1 1 d . . .
H45A H 0.7733 0.0777 1.2312 0.048 Uiso 1 1 calc R . .
C46 C 0.6509(2) 0.10492(16) 1.17486(16) 0.0297(8) Uani 1 1 d . . .
H46A H 0.6150 0.1157 1.2129 0.036 Uiso 1 1 calc R . .
C47 C 0.4198(2) 0.10677(16) 1.16830(15) 0.0234(7) Uani 1 1 d . . .
C48 C 0.3865(2) 0.03535(16) 1.17492(16) 0.0311(8) Uani 1 1 d . . .
H48A H 0.3905 0.0037 1.1378 0.037 Uiso 1 1 calc R . .
C49 C 0.3474(3) 0.01079(18) 1.23603(17) 0.0384(9) Uani 1 1 d . . .
H49A H 0.3242 -0.0370 1.2392 0.046 Uiso 1 1 calc R . .
C50 C 0.3426(2) 0.05632(18) 1.29224(17) 0.0360(9) Uani 1 1 d . . .
H50A H 0.3182 0.0393 1.3338 0.043 Uiso 1 1 calc R . .
C51 C 0.3744(2) 0.12751(18) 1.28631(16) 0.0344(8) Uani 1 1 d . . .
H51A H 0.3708 0.1588 1.3239 0.041 Uiso 1 1 calc R . .
C52 C 0.4120(2) 0.15294(17) 1.22451(15) 0.0285(8) Uani 1 1 d . . .
H52A H 0.4321 0.2012 1.2208 0.034 Uiso 1 1 calc R . .
Sn2 Sn 0.808132(17) 0.225918(13) 0.676607(11) 0.03379(7) Uani 1 1 d . . .
Cl11 Cl 0.69632(8) 0.31424(6) 0.63518(6) 0.0660(3) Uani 1 1 d . . .
Cl12 Cl 0.70609(7) 0.12315(5) 0.61859(5) 0.0537(3) Uani 1 1 d . . .
Mn2 Mn 1.07062(3) 0.25666(2) 0.48408(2) 0.01807(10) Uani 1 1 d . . .
N101 N 0.89566(19) 0.24415(13) 0.58452(13) 0.0276(6) Uani 1 1 d . . .
P11 P 1.02925(6) 0.36171(4) 0.43894(4) 0.02090(18) Uani 1 1 d . . .
P12 P 1.14224(6) 0.34350(4) 0.56060(4) 0.02067(18) Uani 1 1 d . . .
P13 P 1.11879(6) 0.15141(4) 0.52321(4) 0.02034(18) Uani 1 1 d . . .
P14 P 0.98523(6) 0.17159(4) 0.41237(4) 0.01967(18) Uani 1 1 d . . .
O101 O 1.24998(16) 0.26195(11) 0.39957(11) 0.0319(5) Uani 1 1 d . . .
C101 C 0.9601(2) 0.24968(14) 0.54600(14) 0.0197(7) Uani 1 1 d . . .
C102 C 1.1793(2) 0.26032(15) 0.43176(15) 0.0219(7) Uani 1 1 d . . .
C103 C 1.0795(2) 0.41552(16) 0.51801(15) 0.0254(7) Uani 1 1 d . . .
H10A H 1.1269 0.4557 0.5073 0.030 Uiso 1 1 calc R . .
H10B H 1.0266 0.4314 0.5448 0.030 Uiso 1 1 calc R . .
C104 C 0.9022(2) 0.38977(15) 0.42162(15) 0.0224(7) Uani 1 1 d . . .
C105 C 0.8693(2) 0.41563(17) 0.35739(16) 0.0324(8) Uani 1 1 d . . .
H10C H 0.9111 0.4169 0.3204 0.039 Uiso 1 1 calc R . .
C106 C 0.7739(3) 0.43969(19) 0.34828(18) 0.0418(9) Uani 1 1 d . . .
H10D H 0.7532 0.4575 0.3054 0.050 Uiso 1 1 calc R . .
C107 C 0.7106(2) 0.43725(18) 0.40201(18) 0.0388(9) Uani 1 1 d . . .
H10E H 0.6479 0.4544 0.3961 0.047 Uiso 1 1 calc R . .
C108 C 0.7408(2) 0.40916(17) 0.46468(18) 0.0345(8) Uani 1 1 d . . .
H10F H 0.6972 0.4062 0.5007 0.041 Uiso 1 1 calc R . .
C109 C 0.8348(2) 0.38537(16) 0.47475(16) 0.0274(7) Uani 1 1 d . . .
H10G H 0.8536 0.3662 0.5173 0.033 Uiso 1 1 calc R . .
C110 C 1.0952(2) 0.40057(16) 0.36529(15) 0.0249(7) Uani 1 1 d . . .
C111 C 1.1324(2) 0.47185(17) 0.36294(17) 0.0333(8) Uani 1 1 d . . .
H11B H 1.1282 0.5018 0.4015 0.040 Uiso 1 1 calc R . .
C112 C 1.1756(3) 0.49889(19) 0.30377(19) 0.0449(10) Uani 1 1 d . . .
H11C H 1.2016 0.5465 0.3034 0.054 Uiso 1 1 calc R . .
C113 C 1.1804(3) 0.4559(2) 0.24590(19) 0.0475(10) Uani 1 1 d . . .
H11D H 1.2075 0.4747 0.2059 0.057 Uiso 1 1 calc R . .
C114 C 1.1454(3) 0.3853(2) 0.24680(18) 0.0413(9) Uani 1 1 d . . .
H11E H 1.1495 0.3561 0.2077 0.050 Uiso 1 1 calc R . .
C115 C 1.1034(2) 0.35718(17) 0.30644(15) 0.0310(8) Uani 1 1 d . . .
H11F H 1.0807 0.3090 0.3071 0.037 Uiso 1 1 calc R . .
C116 C 1.1108(2) 0.34278(16) 0.65205(15) 0.0240(7) Uani 1 1 d . . .
C117 C 1.1280(3) 0.28331(18) 0.69014(16) 0.0367(9) Uani 1 1 d . . .
H11G H 1.1590 0.2470 0.6699 0.044 Uiso 1 1 calc R . .
C118 C 1.0992(3) 0.2774(2) 0.75870(18) 0.0498(10) Uani 1 1 d . . .
H11H H 1.1127 0.2376 0.7841 0.060 Uiso 1 1 calc R . .
C119 C 1.0515(3) 0.3292(2) 0.78881(18) 0.0539(11) Uani 1 1 d . . .
H11I H 1.0316 0.3246 0.8342 0.065 Uiso 1 1 calc R . .
C120 C 1.0333(3) 0.3881(2) 0.75161(18) 0.0507(11) Uani 1 1 d . . .
H12B H 1.0006 0.4235 0.7721 0.061 Uiso 1 1 calc R . .
C121 C 1.0630(3) 0.39591(19) 0.68359(16) 0.0374(9) Uani 1 1 d . . .
H12C H 1.0509 0.4365 0.6592 0.045 Uiso 1 1 calc R . .
C122 C 1.2774(2) 0.37327(16) 0.56439(15) 0.0245(7) Uani 1 1 d . . .
C123 C 1.3414(2) 0.36379(17) 0.62288(17) 0.0320(8) Uani 1 1 d . . .
H12D H 1.3144 0.3466 0.6635 0.038 Uiso 1 1 calc R . .
C124 C 1.4446(3) 0.3796(2) 0.62137(19) 0.0435(9) Uani 1 1 d . . .
H12E H 1.4868 0.3715 0.6603 0.052 Uiso 1 1 calc R . .
C125 C 1.4853(3) 0.4073(2) 0.5622(2) 0.0472(10) Uani 1 1 d . . .
H12F H 1.5547 0.4191 0.5618 0.057 Uiso 1 1 calc R . .
C126 C 1.4233(3) 0.41764(19) 0.50357(19) 0.0416(9) Uani 1 1 d . . .
H12G H 1.4510 0.4362 0.4636 0.050 Uiso 1 1 calc R . .
C127 C 1.3202(2) 0.40046(16) 0.50418(16) 0.0297(8) Uani 1 1 d . . .
H12H H 1.2788 0.4070 0.4644 0.036 Uiso 1 1 calc R . .
C128 C 1.0462(2) 0.09702(15) 0.45246(15) 0.0256(7) Uani 1 1 d . . .
H12I H 0.9978 0.0609 0.4699 0.031 Uiso 1 1 calc R . .
H12J H 1.0892 0.0755 0.4211 0.031 Uiso 1 1 calc R . .
C129 C 1.0824(2) 0.10918(15) 0.60491(15) 0.0230(7) Uani 1 1 d . . .
C130 C 0.9809(2) 0.08822(16) 0.61502(16) 0.0297(8) Uani 1 1 d . . .
H13B H 0.9319 0.0933 0.5792 0.036 Uiso 1 1 calc R . .
C131 C 0.9525(3) 0.05982(17) 0.67815(18) 0.0391(9) Uani 1 1 d . . .
H13C H 0.8849 0.0451 0.6840 0.047 Uiso 1 1 calc R . .
C132 C 1.0247(3) 0.05353(18) 0.73222(18) 0.0461(10) Uani 1 1 d . . .
H13D H 1.0057 0.0347 0.7744 0.055 Uiso 1 1 calc R . .
C133 C 1.1250(3) 0.07533(18) 0.72338(17) 0.0407(9) Uani 1 1 d . . .
H13E H 1.1733 0.0715 0.7600 0.049 Uiso 1 1 calc R . .
C134 C 1.1545(2) 0.10303(16) 0.66028(15) 0.0289(8) Uani 1 1 d . . .
H13F H 1.2223 0.1175 0.6549 0.035 Uiso 1 1 calc R . .
C135 C 1.2501(2) 0.13293(16) 0.51963(15) 0.0248(7) Uani 1 1 d . . .
C136 C 1.2777(2) 0.06828(17) 0.49571(16) 0.0311(8) Uani 1 1 d . . .
H13G H 1.2280 0.0323 0.4798 0.037 Uiso 1 1 calc R . .
C137 C 1.3791(3) 0.05710(19) 0.49542(17) 0.0393(9) Uani 1 1 d . . .
H13H H 1.3966 0.0140 0.4785 0.047 Uiso 1 1 calc R . .
C138 C 1.4534(3) 0.1090(2) 0.51981(17) 0.0397(9) Uani 1 1 d . . .
H13I H 1.5209 0.1007 0.5203 0.048 Uiso 1 1 calc R . .
C139 C 1.4276(2) 0.17350(19) 0.54359(17) 0.0360(8) Uani 1 1 d . . .
H13J H 1.4777 0.2088 0.5602 0.043 Uiso 1 1 calc R . .
C140 C 1.3265(2) 0.18550(18) 0.54266(16) 0.0310(8) Uani 1 1 d . . .
H14B H 1.3097 0.2295 0.5577 0.037 Uiso 1 1 calc R . .
C141 C 1.0064(2) 0.16999(16) 0.31941(14) 0.0236(7) Uani 1 1 d . . .
C142 C 1.0956(3) 0.15206(17) 0.29397(16) 0.0339(8) Uani 1 1 d . . .
H14C H 1.1430 0.1334 0.3241 0.041 Uiso 1 1 calc R . .
C143 C 1.1157(3) 0.1615(2) 0.22386(18) 0.0477(10) Uani 1 1 d . . .
H14D H 1.1757 0.1490 0.2074 0.057 Uiso 1 1 calc R . .
C144 C 1.0458(3) 0.1896(2) 0.17958(18) 0.0531(11) Uani 1 1 d . . .
H14E H 1.0592 0.1968 0.1331 0.064 Uiso 1 1 calc R . .
C145 C 0.9561(3) 0.2071(2) 0.20320(17) 0.0480(10) Uani 1 1 d . . .
H14F H 0.9090 0.2253 0.1725 0.058 Uiso 1 1 calc R . .
C146 C 0.9358(3) 0.19770(17) 0.27314(16) 0.0359(9) Uani 1 1 d . . .
H14G H 0.8754 0.2098 0.2890 0.043 Uiso 1 1 calc R . .
C147 C 0.8495(2) 0.14277(16) 0.40960(14) 0.0220(7) Uani 1 1 d . . .
C148 C 0.7798(2) 0.18723(17) 0.43084(15) 0.0279(8) Uani 1 1 d . . .
H14H H 0.8019 0.2323 0.4497 0.034 Uiso 1 1 calc R . .
C149 C 0.6771(3) 0.16422(19) 0.42382(17) 0.0388(9) Uani 1 1 d . . .
H14I H 0.6308 0.1937 0.4388 0.047 Uiso 1 1 calc R . .
C150 C 0.6432(3) 0.0979(2) 0.39478(17) 0.0388(9) Uani 1 1 d . . .
H15B H 0.5743 0.0833 0.3890 0.047 Uiso 1 1 calc R . .
C151 C 0.7123(3) 0.05374(19) 0.37448(16) 0.0369(9) Uani 1 1 d . . .
H15C H 0.6899 0.0088 0.3554 0.044 Uiso 1 1 calc R . .
C152 C 0.8153(2) 0.07574(17) 0.38223(15) 0.0302(8) Uani 1 1 d . . .
H15D H 0.8613 0.0452 0.3689 0.036 Uiso 1 1 calc R . .

loop_
_atom_site_aniso_label
_atom_site_aniso_U_11
_atom_site_aniso_U_22
_atom_site_aniso_U_33
_atom_site_aniso_U_23
_atom_site_aniso_U_13
_atom_site_aniso_U_12
Sn1 0.02849(14) 0.05820(18) 0.02465(13) -0.00115(11) 0.01187(10) 0.00745(12)
Cl1 0.0476(6) 0.0652(7) 0.0477(6) -0.0063(5) 0.0084(5) 0.0238(5)
Cl2 0.0341(5) 0.0739(8) 0.0588(6) -0.0102(5) 0.0175(5) -0.0115(5)
Mn1 0.0186(2) 0.0171(3) 0.0178(2) -0.00044(19) 0.00607(19) 0.00292(19)
N1 0.0243(15) 0.0344(17) 0.0273(14) -0.0010(12) 0.0116(12) 0.0041(13)
P1 0.0207(4) 0.0191(4) 0.0193(4) -0.0004(3) 0.0047(3) 0.0028(3)
P2 0.0208(4) 0.0180(4) 0.0211(4) -0.0003(3) 0.0043(3) 0.0038(3)
P3 0.0207(4) 0.0190(4) 0.0209(4) -0.0015(3) 0.0043(3) 0.0026(3)
P4 0.0232(4) 0.0177(4) 0.0194(4) 0.0008(3) 0.0058(3) 0.0030(3)
O1 0.0256(13) 0.0429(15) 0.0353(13) 0.0007(11) 0.0171(11) 0.0043(11)
C1 0.0235(17) 0.0177(17) 0.0203(16) 0.0011(13) 0.0035(14) 0.0004(13)
C2 0.0255(18) 0.0170(17) 0.0224(16) 0.0011(13) 0.0019(14) 0.0013(14)
C3 0.0265(18) 0.0209(18) 0.0258(17) -0.0010(14) 0.0047(14) 0.0018(14)
C4 0.0210(17) 0.0292(19) 0.0232(16) 0.0064(14) 0.0043(13) 0.0023(14)
C5 0.030(2) 0.031(2) 0.040(2) 0.0008(16) 0.0019(16) -0.0003(16)
C6 0.037(2) 0.047(3) 0.057(3) 0.008(2) -0.002(2) -0.015(2)
C7 0.021(2) 0.079(3) 0.048(2) 0.019(2) 0.0008(18) -0.008(2)
C8 0.027(2) 0.076(3) 0.037(2) 0.009(2) 0.0062(17) 0.018(2)
C9 0.0261(19) 0.048(2) 0.0312(19) 0.0010(17) 0.0033(15) 0.0085(17)
C10 0.0279(18) 0.0189(17) 0.0208(16) -0.0023(13) 0.0056(14) -0.0035(14)
C11 0.037(2) 0.033(2) 0.0293(18) 0.0006(15) 0.0041(16) 0.0020(16)
C12 0.053(3) 0.044(2) 0.029(2) 0.0061(17) -0.0029(18) -0.0027(19)
C13 0.069(3) 0.046(2) 0.0234(19) -0.0031(17) 0.014(2) -0.011(2)
C14 0.050(2) 0.039(2) 0.038(2) -0.0080(17) 0.0265(19) 0.0009(19)
C15 0.033(2) 0.031(2) 0.0321(19) -0.0035(15) 0.0089(16) 0.0016(16)
C16 0.0347(19) 0.0161(17) 0.0210(16) -0.0007(13) 0.0098(14) 0.0041(14)
C17 0.048(2) 0.0243(19) 0.0253(18) 0.0007(15) 0.0068(16) 0.0077(16)
C18 0.074(3) 0.033(2) 0.0245(19) 0.0038(16) 0.0042(19) 0.013(2)
C19 0.074(3) 0.030(2) 0.036(2) 0.0015(17) 0.026(2) 0.002(2)
C20 0.046(2) 0.032(2) 0.043(2) 0.0015(17) 0.0216(19) -0.0039(18)
C21 0.039(2) 0.0215(19) 0.0309(18) -0.0001(15) 0.0093(16) -0.0006(15)
C22 0.0250(18) 0.0230(18) 0.0197(16) 0.0006(13) 0.0039(13) 0.0076(14)
C23 0.032(2) 0.029(2) 0.0365(19) -0.0001(15) 0.0024(16) 0.0084(16)
C24 0.042(2) 0.037(2) 0.050(2) -0.0026(18) 0.0070(18) 0.0237(19)
C25 0.028(2) 0.053(3) 0.046(2) 0.0032(19) 0.0066(17) 0.0211(19)
C26 0.0246(19) 0.048(2) 0.043(2) 0.0036(18) 0.0021(16) 0.0042(17)
C27 0.0289(19) 0.030(2) 0.0343(19) -0.0030(15) 0.0004(15) 0.0068(16)
C28 0.0284(18) 0.0173(17) 0.0249(16) -0.0027(13) 0.0041(14) 0.0043(14)
C29 0.0193(16) 0.0239(18) 0.0224(16) -0.0014(14) 0.0024(13) 0.0029(14)
C30 0.045(2) 0.029(2) 0.0275(18) -0.0024(15) 0.0031(16) 0.0011(17)
C31 0.061(3) 0.041(2) 0.0282(19) 0.0094(17) 0.0047(18) -0.003(2)
C32 0.048(2) 0.055(3) 0.0219(18) -0.0038(18) 0.0046(16) 0.004(2)
C33 0.052(2) 0.043(2) 0.0267(19) -0.0102(17) 0.0036(17) 0.0161(19)
C34 0.040(2) 0.028(2) 0.0270(18) 0.0001(15) -0.0001(15) 0.0081(16)
C35 0.0231(17) 0.0221(18) 0.0299(18) -0.0067(14) 0.0067(14) -0.0009(14)
C36 0.033(2) 0.042(2) 0.0311(19) -0.0062(16) 0.0083(16) -0.0065(17)
C37 0.043(2) 0.073(3) 0.046(2) -0.006(2) 0.022(2) -0.016(2)
C38 0.023(2) 0.094(4) 0.061(3) -0.018(3) 0.006(2) -0.014(2)
C39 0.029(2) 0.071(3) 0.045(2) -0.008(2) -0.0016(18) 0.002(2)
C40 0.028(2) 0.041(2) 0.037(2) -0.0005(17) 0.0031(16) 0.0005(17)
C41 0.0230(17) 0.0163(17) 0.0274(17) 0.0011(13) 0.0056(14) 0.0016(13)
C42 0.0281(18) 0.0254(19) 0.0276(17) 0.0014(14) 0.0051(15) 0.0046(15)
C43 0.029(2) 0.032(2) 0.040(2) 0.0001(16) 0.0112(16) 0.0037(16)
C44 0.0239(19) 0.050(2) 0.053(2) 0.0075(19) 0.0040(18) 0.0091(17)
C45 0.031(2) 0.048(2) 0.038(2) 0.0072(18) -0.0073(17) 0.0029(18)
C46 0.0307(19) 0.030(2) 0.0269(18) -0.0022(15) 0.0019(15) -0.0004(15)
C47 0.0235(17) 0.0239(19) 0.0236(16) 0.0024(14) 0.0056(13) 0.0038(14)
C48 0.042(2) 0.0224(19) 0.0300(18) 0.0020(15) 0.0103(16) 0.0044(16)
C49 0.053(2) 0.023(2) 0.039(2) 0.0082(16) 0.0115(18) -0.0027(17)
C50 0.038(2) 0.043(2) 0.0272(18) 0.0101(17) 0.0132(16) 0.0010(18)
C51 0.042(2) 0.035(2) 0.0275(18) 0.0001(16) 0.0124(16) 0.0049(17)
C52 0.034(2) 0.0259(19) 0.0262(17) 0.0003(14) 0.0077(15) 0.0014(15)
Sn2 0.02993(14) 0.04729(16) 0.02643(13) 0.00520(11) 0.01338(10) 0.00687(11)
Cl11 0.0572(7) 0.0746(8) 0.0782(8) 0.0267(6) 0.0323(6) 0.0405(6)
Cl12 0.0452(6) 0.0533(7) 0.0568(6) 0.0187(5) -0.0062(5) -0.0191(5)
Mn2 0.0192(2) 0.0168(3) 0.0192(2) -0.00033(19) 0.00659(19) 0.00344(19)
N101 0.0270(16) 0.0280(16) 0.0293(15) 0.0015(12) 0.0111(13) 0.0039(12)
P11 0.0221(4) 0.0172(4) 0.0242(4) 0.0009(3) 0.0068(3) 0.0026(3)
P12 0.0219(4) 0.0192(4) 0.0217(4) -0.0016(3) 0.0053(3) 0.0039(3)
P13 0.0225(4) 0.0190(4) 0.0207(4) -0.0004(3) 0.0046(3) 0.0058(3)
P14 0.0221(4) 0.0179(4) 0.0197(4) 0.0003(3) 0.0051(3) 0.0031(3)
O101 0.0242(13) 0.0382(14) 0.0352(13) -0.0012(11) 0.0153(11) 0.0044(11)
C101 0.0265(18) 0.0120(16) 0.0205(16) -0.0019(12) 0.0004(14) 0.0028(13)
C102 0.0267(18) 0.0155(17) 0.0237(16) -0.0006(13) 0.0019(14) 0.0030(14)
C103 0.0263(18) 0.0206(18) 0.0307(18) -0.0024(14) 0.0085(14) 0.0058(14)
C104 0.0228(17) 0.0123(16) 0.0327(18) -0.0021(13) 0.0055(14) 0.0022(13)
C105 0.0290(19) 0.039(2) 0.0304(19) 0.0004(16) 0.0053(15) 0.0055(16)
C106 0.032(2) 0.054(3) 0.039(2) 0.0058(18) -0.0046(17) 0.0100(18)
C107 0.0210(19) 0.040(2) 0.055(2) -0.0016(19) -0.0005(17) 0.0067(16)
C108 0.030(2) 0.028(2) 0.046(2) -0.0030(17) 0.0140(17) 0.0054(16)
C109 0.0279(19) 0.0225(18) 0.0330(18) 0.0019(14) 0.0072(15) 0.0047(15)
C110 0.0203(17) 0.0249(19) 0.0305(18) 0.0079(14) 0.0056(14) 0.0032(14)
C111 0.037(2) 0.0212(19) 0.043(2) 0.0025(16) 0.0114(17) 0.0023(16)
C112 0.047(2) 0.031(2) 0.058(3) 0.015(2) 0.014(2) -0.0025(18)
C113 0.044(2) 0.055(3) 0.045(2) 0.022(2) 0.0216(19) 0.001(2)
C114 0.043(2) 0.046(3) 0.036(2) 0.0063(18) 0.0158(17) 0.0043(19)
C115 0.035(2) 0.028(2) 0.0304(18) 0.0050(15) 0.0071(15) 0.0018(16)
C116 0.0233(17) 0.0259(19) 0.0220(16) -0.0055(14) 0.0038(13) -0.0012(14)
C117 0.052(2) 0.033(2) 0.0263(18) -0.0009(16) 0.0071(17) 0.0065(18)
C118 0.063(3) 0.056(3) 0.031(2) 0.0091(19) 0.0035(19) 0.006(2)
C119 0.051(3) 0.086(3) 0.025(2) -0.001(2) 0.0132(18) 0.006(2)
C120 0.050(3) 0.070(3) 0.035(2) -0.015(2) 0.0128(19) 0.018(2)
C121 0.045(2) 0.040(2) 0.0295(19) -0.0058(16) 0.0031(17) 0.0142(18)
C122 0.0234(17) 0.0192(18) 0.0306(18) -0.0083(14) 0.0061(14) -0.0001(14)
C123 0.0250(19) 0.039(2) 0.0330(19) -0.0056(16) 0.0038(15) 0.0054(16)
C124 0.029(2) 0.056(3) 0.045(2) -0.0126(19) -0.0020(18) 0.0086(18)
C125 0.020(2) 0.060(3) 0.060(3) -0.020(2) 0.0092(19) -0.0011(18)
C126 0.037(2) 0.044(2) 0.045(2) -0.0099(18) 0.0202(18) -0.0033(18)
C127 0.0269(19) 0.028(2) 0.0334(19) -0.0065(15) 0.0057(15) -0.0020(15)
C128 0.0319(19) 0.0196(18) 0.0260(17) -0.0031(14) 0.0053(14) 0.0045(14)
C129 0.0319(19) 0.0145(17) 0.0243(16) -0.0016(13) 0.0082(14) 0.0075(14)
C130 0.038(2) 0.0205(18) 0.0322(18) 0.0008(15) 0.0068(16) 0.0065(15)
C131 0.048(2) 0.029(2) 0.043(2) 0.0084(17) 0.0213(19) 0.0022(17)
C132 0.077(3) 0.035(2) 0.030(2) 0.0104(17) 0.020(2) 0.015(2)
C133 0.061(3) 0.036(2) 0.0273(19) 0.0025(16) 0.0020(18) 0.017(2)
C134 0.036(2) 0.0262(19) 0.0259(17) -0.0008(14) 0.0029(15) 0.0119(15)
C135 0.0260(18) 0.0284(19) 0.0221(16) 0.0026(14) 0.0080(14) 0.0091(15)
C136 0.036(2) 0.027(2) 0.0327(19) 0.0021(15) 0.0071(16) 0.0111(16)
C137 0.045(2) 0.039(2) 0.040(2) 0.0013(17) 0.0143(18) 0.0240(19)
C138 0.032(2) 0.052(3) 0.041(2) 0.0091(19) 0.0127(17) 0.0211(19)
C139 0.0256(19) 0.042(2) 0.041(2) 0.0021(17) 0.0036(16) 0.0029(17)
C140 0.0300(19) 0.030(2) 0.0351(19) -0.0014(15) 0.0066(15) 0.0126(16)
C141 0.0270(18) 0.0227(18) 0.0196(16) -0.0021(13) 0.0040(14) -0.0048(14)
C142 0.034(2) 0.037(2) 0.0305(19) -0.0016(16) 0.0097(16) -0.0006(16)
C143 0.049(2) 0.058(3) 0.037(2) -0.0049(19) 0.023(2) -0.002(2)
C144 0.064(3) 0.069(3) 0.0214(19) -0.0004(19) 0.014(2) -0.020(2)
C145 0.053(3) 0.058(3) 0.028(2) 0.0162(18) -0.0030(19) -0.012(2)
C146 0.034(2) 0.039(2) 0.0330(19) 0.0063(16) 0.0042(16) -0.0016(17)
C147 0.0233(17) 0.0245(19) 0.0186(15) 0.0049(13) 0.0052(13) 0.0015(14)
C148 0.0262(18) 0.0278(19) 0.0300(18) 0.0033(15) 0.0026(15) 0.0029(15)
C149 0.030(2) 0.047(2) 0.042(2) 0.0119(18) 0.0102(17) 0.0103(18)
C150 0.025(2) 0.053(3) 0.037(2) 0.0077(18) 0.0018(16) -0.0065(18)
C151 0.033(2) 0.041(2) 0.0339(19) -0.0009(17) 0.0050(16) -0.0086(17)
C152 0.033(2) 0.028(2) 0.0292(18) -0.0026(15) 0.0070(15) -0.0010(16)

loop_
_atom_type_symbol
_atom_type_description
_atom_type_scat_dispersion_real
_atom_type_scat_dispersion_imag
_atom_type_scat_source
C C 0.0033 0.0016 'International Tables Vol C Tables 4.2.6.8 and 6.1.1.4'
H H 0.0000 0.0000 'International Tables Vol C Tables 4.2.6.8 and 6.1.1.4'
N N 0.0061 0.0033 'International Tables Vol C Tables 4.2.6.8 and 6.1.1.4'
O O 0.0106 0.0060 'International Tables Vol C Tables 4.2.6.8 and 6.1.1.4'
P P 0.1023 0.0942 'International Tables Vol C Tables 4.2.6.8 and 6.1.1.4'
Cl Cl 0.1484 0.1585 'International Tables Vol C Tables 4.2.6.8 and 6.1.1.4'
Mn Mn 0.3368 0.7283 'International Tables Vol C Tables 4.2.6.8 and 6.1.1.4'
Sn Sn -0.6537 1.4246 'International Tables Vol C Tables 4.2.6.8 and 6.1.1.4'

loop_
_geom_angle_atom_site_label_1
_geom_angle_atom_site_label_2
_geom_angle_atom_site_label_3
_geom_angle
_geom_angle_site_symmetry_1
_geom_angle_site_symmetry_3
_geom_angle_publ_flag
N1 Sn1 Cl1 89.98(7) . . ?
N1 Sn1 Cl2 91.10(8) . . ?
Cl1 Sn1 Cl2 96.34(5) . . ?
C2 Mn1 C1 175.65(13) . . ?
C2 Mn1 P1 91.47(10) . . ?
C1 Mn1 P1 92.50(9) . . ?
C2 Mn1 P3 92.38(10) . . ?
C1 Mn1 P3 83.71(9) . . ?
P1 Mn1 P3 175.80(3) . . ?
C2 Mn1 P2 86.96(10) . . ?
C1 Mn1 P2 92.42(9) . . ?
P1 Mn1 P2 74.02(4) . . ?
P3 Mn1 P2 107.86(4) . . ?
C2 Mn1 P4 91.20(10) . . ?
C1 Mn1 P4 89.56(9) . . ?
P1 Mn1 P4 104.10(4) . . ?
P3 Mn1 P4 74.14(4) . . ?
P2 Mn1 P4 177.32(3) . . ?
C1 N1 Sn1 160.4(2) . . ?
C10 P1 C4 100.91(14) . . ?
C10 P1 C3 107.12(14) . . ?
C4 P1 C3 104.40(14) . . ?
C10 P1 Mn1 119.52(10) . . ?
C4 P1 Mn1 127.21(11) . . ?
C3 P1 Mn1 95.06(10) . . ?
C22 P2 C16 103.22(14) . . ?
C22 P2 C3 105.30(14) . . ?
C16 P2 C3 104.31(14) . . ?
C22 P2 Mn1 121.59(10) . . ?
C16 P2 Mn1 124.03(10) . . ?
C3 P2 Mn1 94.94(10) . . ?
C35 P3 C29 102.85(14) . . ?
C35 P3 C28 105.24(14) . . ?
C29 P3 C28 106.34(13) . . ?
C35 P3 Mn1 123.28(10) . . ?
C29 P3 Mn1 121.97(10) . . ?
C28 P3 Mn1 94.29(10) . . ?
C47 P4 C41 101.09(13) . . ?
C47 P4 C28 106.36(14) . . ?
C41 P4 C28 104.81(13) . . ?
C47 P4 Mn1 121.47(10) . . ?
C41 P4 Mn1 125.90(10) . . ?
C28 P4 Mn1 94.22(9) . . ?
N1 C1 Mn1 177.6(3) . . ?
O1 C2 Mn1 177.8(3) . . ?
P2 C3 P1 95.09(14) . . ?
C5 C4 C9 118.7(3) . . ?
C5 C4 P1 118.7(2) . . ?
C9 C4 P1 122.5(3) . . ?
C6 C5 C4 121.0(3) . . ?
C7 C6 C5 120.2(4) . . ?
C8 C7 C6 119.6(3) . . ?
C7 C8 C9 120.6(4) . . ?
C4 C9 C8 119.9(3) . . ?
C11 C10 C15 119.1(3) . . ?
C11 C10 P1 118.3(2) . . ?
C15 C10 P1 122.0(2) . . ?
C10 C11 C12 119.6(3) . . ?
C13 C12 C11 120.9(3) . . ?
C14 C13 C12 119.7(3) . . ?
C13 C14 C15 120.5(3) . . ?
C14 C15 C10 120.1(3) . . ?
C17 C16 C21 118.6(3) . . ?
C17 C16 P2 122.0(2) . . ?
C21 C16 P2 119.3(2) . . ?
C16 C17 C18 119.6(3) . . ?
C19 C18 C17 120.7(3) . . ?
C20 C19 C18 120.2(3) . . ?
C19 C20 C21 119.9(3) . . ?
C20 C21 C16 121.1(3) . . ?
C23 C22 C27 118.6(3) . . ?
C23 C22 P2 121.6(2) . . ?
C27 C22 P2 119.8(2) . . ?
C24 C23 C22 120.9(3) . . ?
C25 C24 C23 120.1(3) . . ?
C26 C25 C24 119.9(3) . . ?
C25 C26 C27 120.5(3) . . ?
C22 C27 C26 120.0(3) . . ?
P4 C28 P3 95.79(14) . . ?
C30 C29 C34 118.9(3) . . ?
C30 C29 P3 119.5(2) . . ?
C34 C29 P3 121.6(2) . . ?
C29 C30 C31 120.6(3) . . ?
C32 C31 C30 120.1(3) . . ?
C33 C32 C31 119.6(3) . . ?
C32 C33 C34 120.8(3) . . ?
C33 C34 C29 120.0(3) . . ?
C40 C35 C36 118.9(3) . . ?
C40 C35 P3 120.4(2) . . ?
C36 C35 P3 120.6(2) . . ?
C37 C36 C35 120.0(3) . . ?
C38 C37 C36 120.3(3) . . ?
C37 C38 C39 120.2(4) . . ?
C40 C39 C38 119.7(3) . . ?
C39 C40 C35 120.9(3) . . ?
C46 C41 C42 118.3(3) . . ?
C46 C41 P4 121.3(2) . . ?
C42 C41 P4 120.4(2) . . ?
C43 C42 C41 120.7(3) . . ?
C42 C43 C44 120.4(3) . . ?
C43 C44 C45 119.6(3) . . ?
C44 C45 C46 120.5(3) . . ?
C45 C46 C41 120.5(3) . . ?
C48 C47 C52 118.3(3) . . ?
C48 C47 P4 122.6(2) . . ?
C52 C47 P4 119.0(2) . . ?
C49 C48 C47 120.8(3) . . ?
C50 C49 C48 120.7(3) . . ?
C49 C50 C51 119.2(3) . . ?
C50 C51 C52 120.4(3) . . ?
C47 C52 C51 120.5(3) . . ?
N101 Sn2 Cl12 91.50(8) . . ?
N101 Sn2 Cl11 89.64(7) . . ?
Cl12 Sn2 Cl11 95.45(5) . . ?
C102 Mn2 C101 175.60(12) . . ?
C102 Mn2 P14 91.47(10) . . ?
C101 Mn2 P14 90.20(9) . . ?
C102 Mn2 P12 93.84(10) . . ?
C101 Mn2 P12 84.60(9) . . ?
P14 Mn2 P12 174.54(3) . . ?
C102 Mn2 P13 86.21(9) . . ?
C101 Mn2 P13 90.33(9) . . ?
P14 Mn2 P13 74.27(4) . . ?
P12 Mn2 P13 107.36(4) . . ?
C102 Mn2 P11 90.14(9) . . ?
C101 Mn2 P11 93.37(9) . . ?
P14 Mn2 P11 104.86(4) . . ?
P12 Mn2 P11 73.87(4) . . ?
P13 Mn2 P11 176.21(3) . . ?
C101 N101 Sn2 164.3(2) . . ?
C110 P11 C104 101.42(13) . . ?
C110 P11 C103 106.45(14) . . ?
C104 P11 C103 103.23(13) . . ?
C110 P11 Mn2 120.28(10) . . ?
C104 P11 Mn2 127.72(10) . . ?
C103 P11 Mn2 94.23(10) . . ?
C122 P12 C116 104.42(14) . . ?
C122 P12 C103 105.49(14) . . ?
C116 P12 C103 107.42(14) . . ?
C122 P12 Mn2 121.85(10) . . ?
C116 P12 Mn2 120.33(10) . . ?
C103 P12 Mn2 95.04(10) . . ?
C135 P13 C129 102.40(13) . . ?
C135 P13 C128 106.36(14) . . ?
C129 P13 C128 105.33(14) . . ?
C135 P13 Mn2 119.94(10) . . ?
C129 P13 Mn2 125.40(10) . . ?
C128 P13 Mn2 94.69(10) . . ?
C141 P14 C147 100.70(13) . . ?
C141 P14 C128 107.52(14) . . ?
C147 P14 C128 104.76(14) . . ?
C141 P14 Mn2 119.96(10) . . ?
C147 P14 Mn2 126.44(10) . . ?
C128 P14 Mn2 95.13(10) . . ?
N101 C101 Mn2 177.8(3) . . ?
O101 C102 Mn2 178.4(3) . . ?
P12 C103 P11 95.39(14) . . ?
C105 C104 C109 117.9(3) . . ?
C105 C104 P11 122.9(2) . . ?
C109 C104 P11 119.3(2) . . ?
C104 C105 C106 120.4(3) . . ?
C107 C106 C105 120.6(3) . . ?
C106 C107 C108 119.4(3) . . ?
C107 C108 C109 120.9(3) . . ?
C108 C109 C104 120.8(3) . . ?
C111 C110 C115 117.9(3) . . ?
C111 C110 P11 123.6(2) . . ?
C115 C110 P11 118.4(2) . . ?
C112 C111 C110 120.8(3) . . ?
C113 C112 C111 120.4(3) . . ?
C114 C113 C112 120.2(3) . . ?
C113 C114 C115 119.9(3) . . ?
C114 C115 C110 120.8(3) . . ?
C117 C116 C121 118.3(3) . . ?
C117 C116 P12 117.8(2) . . ?
C121 C116 P12 123.6(2) . . ?
C116 C117 C118 120.6(3) . . ?
C119 C118 C117 120.7(4) . . ?
C118 C119 C120 119.5(3) . . ?
C119 C120 C121 120.9(4) . . ?
C120 C121 C116 120.0(3) . . ?
C123 C122 C127 118.3(3) . . ?
C123 C122 P12 122.3(2) . . ?
C127 C122 P12 119.2(2) . . ?
C124 C123 C122 120.9(3) . . ?
C125 C124 C123 120.1(3) . . ?
C124 C125 C126 120.2(3) . . ?
C127 C126 C125 120.0(3) . . ?
C126 C127 C122 120.5(3) . . ?
P13 C128 P14 95.60(14) . . ?
C130 C129 C134 118.6(3) . . ?
C130 C129 P13 120.5(2) . . ?
C134 C129 P13 120.7(2) . . ?
C131 C130 C129 120.7(3) . . ?
C132 C131 C130 120.1(3) . . ?
C133 C132 C131 119.9(3) . . ?
C132 C133 C134 120.6(3) . . ?
C133 C134 C129 120.1(3) . . ?
C140 C135 C136 118.1(3) . . ?
C140 C135 P13 118.7(2) . . ?
C136 C135 P13 123.2(3) . . ?
C137 C136 C135 120.4(3) . . ?
C138 C137 C136 120.7(3) . . ?
C137 C138 C139 119.8(3) . . ?
C138 C139 C140 119.8(3) . . ?
C139 C140 C135 121.2(3) . . ?
C142 C141 C146 118.5(3) . . ?
C142 C141 P14 122.7(2) . . ?
C146 C141 P14 118.1(2) . . ?
C141 C142 C143 121.3(3) . . ?
C144 C143 C142 119.1(4) . . ?
C143 C144 C145 120.8(3) . . ?
C144 C145 C146 120.1(3) . . ?
C145 C146 C141 120.1(3) . . ?
C152 C147 C148 119.2(3) . . ?
C152 C147 P14 118.5(2) . . ?
C148 C147 P14 122.3(2) . . ?
C149 C148 C147 119.9(3) . . ?
C150 C149 C148 120.6(3) . . ?
C151 C150 C149 119.4(3) . . ?
C150 C151 C152 120.5(3) . . ?
C147 C152 C151 120.3(3) . . ?

loop_
_geom_bond_atom_site_label_1
_geom_bond_atom_site_label_2
_geom_bond_distance
_geom_bond_site_symmetry_2
_geom_bond_publ_flag
Sn1 N1 2.204(3) . ?
Sn1 Cl1 2.4631(13) . ?
Sn1 Cl2 2.4636(14) . ?
Mn1 C2 1.808(3) . ?
Mn1 C1 1.949(3) . ?
Mn1 P1 2.2699(12) . ?
Mn1 P3 2.2732(12) . ?
Mn1 P2 2.2742(11) . ?
Mn1 P4 2.2841(11) . ?
N1 C1 1.162(3) . ?
P1 C10 1.831(3) . ?
P1 C4 1.835(3) . ?
P1 C3 1.854(3) . ?
P2 C22 1.829(3) . ?
P2 C16 1.838(3) . ?
P2 C3 1.853(3) . ?
P3 C35 1.832(3) . ?
P3 C29 1.836(3) . ?
P3 C28 1.857(3) . ?
P4 C47 1.839(3) . ?
P4 C41 1.844(3) . ?
P4 C28 1.846(3) . ?
O1 C2 1.162(3) . ?
C4 C5 1.387(4) . ?
C4 C9 1.396(4) . ?
C5 C6 1.386(4) . ?
C6 C7 1.383(5) . ?
C7 C8 1.374(5) . ?
C8 C9 1.401(4) . ?
C10 C11 1.393(4) . ?
C10 C15 1.399(4) . ?
C11 C12 1.395(4) . ?
C12 C13 1.379(5) . ?
C13 C14 1.374(5) . ?
C14 C15 1.392(4) . ?
C16 C17 1.393(4) . ?
C16 C21 1.402(4) . ?
C17 C18 1.412(4) . ?
C18 C19 1.378(5) . ?
C19 C20 1.371(5) . ?
C20 C21 1.395(4) . ?
C22 C23 1.391(4) . ?
C22 C27 1.391(4) . ?
C23 C24 1.384(4) . ?
C24 C25 1.383(5) . ?
C25 C26 1.367(5) . ?
C26 C27 1.400(4) . ?
C29 C30 1.386(4) . ?
C29 C34 1.390(4) . ?
C30 C31 1.390(4) . ?
C31 C32 1.377(5) . ?
C32 C33 1.376(5) . ?
C33 C34 1.385(4) . ?
C35 C40 1.392(4) . ?
C35 C36 1.393(4) . ?
C36 C37 1.386(5) . ?
C37 C38 1.379(5) . ?
C38 C39 1.381(5) . ?
C39 C40 1.381(4) . ?
C41 C46 1.393(4) . ?
C41 C42 1.405(4) . ?
C42 C43 1.381(4) . ?
C43 C44 1.381(4) . ?
C44 C45 1.385(5) . ?
C45 C46 1.388(4) . ?
C47 C48 1.388(4) . ?
C47 C52 1.390(4) . ?
C48 C49 1.382(4) . ?
C49 C50 1.376(4) . ?
C50 C51 1.378(4) . ?
C51 C52 1.391(4) . ?
Sn2 N101 2.192(3) . ?
Sn2 Cl12 2.4563(13) . ?
Sn2 Cl11 2.4641(13) . ?
Mn2 C102 1.813(3) . ?
Mn2 C101 1.948(3) . ?
Mn2 P14 2.2588(12) . ?
Mn2 P12 2.2711(12) . ?
Mn2 P13 2.2818(11) . ?
Mn2 P11 2.2891(11) . ?
N101 C101 1.168(3) . ?
P11 C110 1.837(3) . ?
P11 C104 1.841(3) . ?
P11 C103 1.857(3) . ?
P12 C122 1.828(3) . ?
P12 C116 1.829(3) . ?
P12 C103 1.849(3) . ?
P13 C135 1.827(3) . ?
P13 C129 1.842(3) . ?
P13 C128 1.844(3) . ?
P14 C141 1.822(3) . ?
P14 C147 1.833(3) . ?
P14 C128 1.856(3) . ?
O101 C102 1.158(3) . ?
C104 C105 1.394(4) . ?
C104 C109 1.400(4) . ?
C105 C106 1.398(4) . ?
C106 C107 1.373(5) . ?
C107 C108 1.376(4) . ?
C108 C109 1.381(4) . ?
C110 C111 1.390(4) . ?
C110 C115 1.399(4) . ?
C111 C112 1.388(4) . ?
C112 C113 1.372(5) . ?
C113 C114 1.369(5) . ?
C114 C115 1.395(4) . ?
C116 C117 1.384(4) . ?
C116 C121 1.395(4) . ?
C117 C118 1.396(4) . ?
C118 C119 1.363(5) . ?
C119 C120 1.370(5) . ?
C120 C121 1.393(4) . ?
C122 C123 1.391(4) . ?
C122 C127 1.404(4) . ?
C123 C124 1.381(4) . ?
C124 C125 1.378(5) . ?
C125 C126 1.381(5) . ?
C126 C127 1.381(4) . ?
C129 C130 1.397(4) . ?
C129 C134 1.400(4) . ?
C130 C131 1.392(4) . ?
C131 C132 1.384(5) . ?
C132 C133 1.380(5) . ?
C133 C134 1.392(4) . ?
C135 C140 1.391(4) . ?
C135 C136 1.392(4) . ?
C136 C137 1.392(4) . ?
C137 C138 1.372(5) . ?
C138 C139 1.380(5) . ?
C139 C140 1.391(4) . ?
C141 C142 1.387(4) . ?
C141 C146 1.401(4) . ?
C142 C143 1.399(4) . ?
C143 C144 1.375(5) . ?
C144 C145 1.377(5) . ?
C145 C146 1.396(4) . ?
C147 C152 1.383(4) . ?
C147 C148 1.394(4) . ?
C148 C149 1.390(4) . ?
C149 C150 1.381(5) . ?
C150 C151 1.378(5) . ?
C151 C152 1.391(4) . ?
